data_1567311
loop_
_publ_author_name
'Reid, Amelia G.'
'Moreno, Juan J.'
'Hooe, Shelby L.'
'Baugh, Kira R.'
'Thomas, Isobel H.'
'Dickie, Diane A.'
'Machan, Charles W.'

_publ_section_title
;
 Inverse potential scaling in co-electrocatalytic activity for CO2
 reduction through redox mediator tuning and catalyst design
;
_journal_issue 33
_journal_name_full 'Chemical Science'
_journal_page_first 9595
_journal_page_last 9606
_journal_paper_doi 10.1039/D2SC03258A
_journal_volume 13
_journal_year 2022
_chemical_formula_moiety 'C24 H16 O2 S, C7 H8'
_chemical_formula_sum 'C31 H24 O2 S'
_chemical_formula_weight 460.56
_space_group_crystal_system orthorhombic
_space_group_IT_number 60
_space_group_name_Hall '-P 2n 2ab'
_space_group_name_H-M_alt 'P b c n'
_atom_sites_solution_hydrogens geom
_atom_sites_solution_primary dual
_audit_creation_date 2022-02-24
_audit_creation_method
;
Olex2 1.5
(compiled 2021.12.09 svn.r5202d8cf for OlexSys, GUI svn.r6439)
;
_audit_update_record
;
2022-02-24 deposited with the CCDC.	2022-07-21 downloaded from the CCDC.
;
_cell_angle_alpha 90
_cell_angle_beta 90
_cell_angle_gamma 90
_cell_formula_units_Z 4
_cell_length_a 15.4383(16)
_cell_length_b 20.371(2)
_cell_length_c 7.3501(7)
_cell_measurement_reflns_used 5307
_cell_measurement_temperature 100.00
_cell_measurement_theta_max 28.230
_cell_measurement_theta_min 2.639
_cell_volume 2311.6(4)
_computing_cell_refinement 'SAINT V8.40B (?, 2016)'
_computing.cell_refinement 'SAINT V8.40B (Bruker AXS LLC, 2019)'

_computing_data_collection 'Bruker Instrument Service V6.2.15'
_computing_data_reduction 'SAINT V8.40B (?, 2016)'
_computing.data_reduction 'SAINT V8.40B (Bruker AXS LLC, 2019)'

_computing_molecular_graphics 'Olex2 1.5 (Dolomanov et al., 2009)'
_computing_publication_material 'Olex2 1.5 (Dolomanov et al., 2009)'
_computing_structure_refinement 'XL  (Sheldrick, 2008)'
_computing.structure_refinement 'SHELXL--2018/3 (Sheldrick, 2018)'

_computing_structure_solution 'SHELXT 2018/2 (Sheldrick, 2018)'
_computing.structure_solution 'SHELXT 2018/2 (Sheldrick, 2018)'

_diffrn_ambient_temperature 100.00
_diffrn_detector_area_resol_mean 7.3910
_diffrn_detector_type 'Photon III'
_diffrn_measured_fraction_theta_full 0.999
_diffrn_measured_fraction_theta_max 0.999
_diffrn_measurement_device 'Kappa four--circle diffractometer'
_diffrn_measurement_device_type 'Bruker D8 Venture'
_diffrn_measurement_method '\f and \w scans'
_diffrn_radiation_collimation 'one pinhole collimator 0.8 mm'
_diffrn_radiation_monochromator 'HELIOS double bounce multilayer mirror'
_diffrn_radiation_probe x-ray
_diffrn_radiation_type 'Mo K\a'
_diffrn_radiation_wavelength 0.71073
_diffrn_reflns_av_R_equivalents 0.0748
_diffrn_reflns_av_unetI/netI 0.0395
_diffrn_reflns_Laue_measured_fraction_full 0.999
_diffrn_reflns_Laue_measured_fraction_max 0.999
_diffrn_reflns_limit_h_max 20
_diffrn_reflns_limit_h_min -20
_diffrn_reflns_limit_k_max 27
_diffrn_reflns_limit_k_min -27
_diffrn_reflns_limit_l_max 7
_diffrn_reflns_limit_l_min -9
_diffrn_reflns_number 27550
_diffrn_reflns_point_group_measured_fraction_full 0.999
_diffrn_reflns_point_group_measured_fraction_max 0.999
_diffrn_reflns.reduction_process narrow-frame

_diffrn_reflns_theta_full 25.242
_diffrn_reflns_theta_max 28.296
_diffrn_reflns_theta_min 1.999
_diffrn_source 'micro-focus sealed tube'
_diffrn_source_current 1.4
_diffrn_source_power 0.07
_diffrn_source_target Mo
_diffrn_source_type 'Incoatec I\mS 3.0'
_diffrn_source_voltage 50
_diffrn_standards_number 0
_exptl_absorpt_coefficient_mu 0.168
_exptl_absorpt_correction_T_max 0.7457
_exptl_absorpt_correction_T_min 0.6776
_exptl_absorpt_correction_type multi-scan
_exptl_absorpt_process_details
;
SADABS-2016/2 (Bruker,2016/2) was used for absorption correction.
wR2(int) was 0.0999 before and 0.0669 after correction.
The Ratio of minimum to maximum transmission is 0.9087.
The \l/2 correction factor is Not present.
;
_exptl_crystal_colour colourless
_exptl_crystal_colour_primary colourless
_exptl_crystal_density_diffrn 1.323
_exptl_crystal_description needle
_exptl_crystal_F_000 968
_exptl_crystal_recrystallization_method 'Re-crystallisation from solvent: toluene'
_exptl_crystal_size_max 0.233
_exptl_crystal_size_mid 0.064
_exptl_crystal_size_min 0.039
_refine_diff_density_max 0.331
_refine_diff_density_min -0.436
_refine_diff_density_rms 0.059
_refine_ls_extinction_method none
_refine_ls_goodness_of_fit_ref 1.095
_refine_ls_hydrogen_treatment constr
_refine_ls_matrix_type full
_refine_ls_number_parameters 157
_refine_ls_number_reflns 2870
_refine_ls_number_restraints 0
_refine_ls_restrained_S_all 1.095
_refine_ls_R_factor_all 0.0678
_refine_ls_R_factor_gt 0.0530
_refine_ls_shift/su_max 0.000
_refine_ls_shift/su_mean 0.000
_refine_ls_structure_factor_coef Fsqd
_refine_ls_weighting_details 'w=1/[\s^2^(Fo^2^)+(0.0386P)^2^+2.0219P] where P=(Fo^2^+2Fc^2^)/3'
_refine_ls_weighting_scheme calc
_refine_ls_wR_factor_gt 0.1091
_refine_ls_wR_factor_ref 0.1153
_reflns_Friedel_coverage 0.000
_reflns_number_gt 2365
_reflns_number_total 2870
_reflns_threshold_expression 'I > 2\s(I)'
_cod_data_source_file d2sc03258a3.cif
_cod_data_source_block machan_agr_ph2dbtd
_cod_depositor_comments 'Adding full bibliography for 1567306--1567312.cif.'
_cod_database_code 1567311
_shelx_shelxl_version_number 2018/3
_shelx_space_group_comment
;
The symmetry employed for this shelxl refinement is uniquely defined
by the following loop, which should always be used as a source of
symmetry information in preference to the above space-group names.
They are only intended as comments.
;
_shelx_estimated_absorpt_t_max 0.993
_shelx_estimated_absorpt_t_min 0.962
_computing.bruker_data_scaling 'SADABS--2016/2 -- Bruker AXS area detector scaling and absorption correction'

_olex2_refinement_description
;
1. Fixed Uiso
 At 1.2 times of:
  All C(H) groups
 At 1.5 times of:
  All C(H,H,H) groups
2. Others
 Fixed Sof: H17A(0.5) H17B(0.5) H17C(0.5)
3.a Aromatic/amide H refined with riding coordinates:
 C3(H3), C5(H5), C6(H6), C8(H8), C9(H9), C10(H10), C11(H11), C12(H12),
 C13(H13), C14(H14), C15(H15)
3.b Idealised Me refined as rotating group:
 C17(H17A,H17B,H17C)
;
_olex2_submission_special_instructions 'No special instructions were received'

loop_
_space_group_symop_operation_xyz
'x, y, z'
'-x+1/2, -y+1/2, z+1/2'
'-x, y, -z+1/2'
'x+1/2, -y+1/2, -z'
'-x, -y, -z'
'x-1/2, y-1/2, -z-1/2'
'x, -y, z-1/2'
'-x-1/2, y-1/2, z'

loop_
_atom_site_label
_atom_site_type_symbol
_atom_site_fract_x
_atom_site_fract_y
_atom_site_fract_z
_atom_site_U_iso_or_equiv
_atom_site_adp_type
_atom_site_occupancy
_atom_site_site_symmetry_order
_atom_site_calc_flag
_atom_site_refinement_flags_posn
_atom_site_refinement_flags_adp
_atom_site_refinement_flags_occupancy
_atom_site_disorder_assembly
_atom_site_disorder_group
S1 S 0.500000 0.60276(3) 0.250000 0.01284(15) Uani 1 2 d S T P . .
O1 O 0.50613(9) 0.64006(6) 0.41587(16) 0.0171(3) Uani 1 1 d . . . . .
C1 C 0.41716(11) 0.54311(8) 0.2629(2) 0.0131(3) Uani 1 1 d . . . . .
C2 C 0.45230(10) 0.48007(8) 0.2566(2) 0.0126(3) Uani 1 1 d . . . . .
C3 C 0.39745(11) 0.42638(8) 0.2606(2) 0.0134(3) Uani 1 1 d . . . . .
H3 H 0.420511 0.383192 0.254719 0.016 Uiso 1 1 calc R U . . .
C4 C 0.30804(11) 0.43590(8) 0.2733(2) 0.0134(3) Uani 1 1 d . . . . .
C5 C 0.27499(11) 0.49976(9) 0.2828(2) 0.0154(3) Uani 1 1 d . . . . .
H5 H 0.214214 0.505945 0.293566 0.019 Uiso 1 1 calc R U . . .
C6 C 0.32873(11) 0.55424(9) 0.2767(2) 0.0158(4) Uani 1 1 d . . . . .
H6 H 0.305907 0.597507 0.281816 0.019 Uiso 1 1 calc R U . . .
C7 C 0.24941(11) 0.37792(8) 0.2765(2) 0.0144(3) Uani 1 1 d . . . . .
C8 C 0.27252(12) 0.32174(9) 0.3737(2) 0.0166(4) Uani 1 1 d . . . . .
H8 H 0.325540 0.320824 0.439233 0.020 Uiso 1 1 calc R U . . .
C9 C 0.21861(13) 0.26709(9) 0.3753(3) 0.0203(4) Uani 1 1 d . . . . .
H9 H 0.234704 0.229121 0.442280 0.024 Uiso 1 1 calc R U . . .
C10 C 0.14151(12) 0.26800(9) 0.2794(3) 0.0211(4) Uani 1 1 d . . . . .
H10 H 0.104653 0.230659 0.280640 0.025 Uiso 1 1 calc R U . . .
C11 C 0.11793(12) 0.32349(9) 0.1812(3) 0.0202(4) Uani 1 1 d . . . . .
H11 H 0.065090 0.324065 0.115024 0.024 Uiso 1 1 calc R U . . .
C12 C 0.17158(12) 0.37794(9) 0.1801(2) 0.0173(4) Uani 1 1 d . . . . .
H12 H 0.155202 0.415774 0.112851 0.021 Uiso 1 1 calc R U . . .
C13 C 0.500000 0.97393(16) 0.750000 0.0370(8) Uani 1 2 d S T P . .
H13 H 0.500002 1.020560 0.749998 0.044 Uiso 1 2 calc R U P . .
C14 C 0.55956(15) 0.93984(11) 0.8511(3) 0.0324(5) Uani 1 1 d . . . . .
H14 H 0.600288 0.963093 0.923473 0.039 Uiso 1 1 calc R U . . .
C15 C 0.56095(14) 0.87186(11) 0.8489(3) 0.0271(5) Uani 1 1 d . . . . .
H15 H 0.604147 0.849076 0.915896 0.033 Uiso 1 1 calc R U . . .
C16 C 0.500000 0.83653(14) 0.750000 0.0254(6) Uani 1 2 d S T P . .
C17 C 0.500000 0.76305(16) 0.750000 0.0497(10) Uani 1 2 d S T P . .
H17A H 0.559821 0.747011 0.746226 0.075 Uiso 0.5 1 calc R U P A -1
H17B H 0.468533 0.747011 0.643071 0.075 Uiso 0.5 1 calc R U P A -1
H17C H 0.471646 0.747011 0.860703 0.075 Uiso 0.5 1 calc R U P A -1

loop_
_atom_site_aniso_label
_atom_site_aniso_U_11
_atom_site_aniso_U_22
_atom_site_aniso_U_33
_atom_site_aniso_U_23
_atom_site_aniso_U_13
_atom_site_aniso_U_12
S1 0.0151(3) 0.0094(3) 0.0140(3) 0.000 -0.0009(2) 0.000
O1 0.0211(7) 0.0134(6) 0.0169(6) -0.0034(5) -0.0016(5) 0.0012(5)
C1 0.0152(8) 0.0123(8) 0.0119(7) 0.0004(7) -0.0005(7) -0.0021(6)
C2 0.0141(8) 0.0132(8) 0.0104(7) -0.0002(6) -0.0006(7) 0.0008(6)
C3 0.0151(8) 0.0130(8) 0.0120(7) 0.0006(7) -0.0016(7) 0.0010(6)
C4 0.0136(8) 0.0166(8) 0.0099(7) 0.0007(6) -0.0005(6) -0.0010(6)
C5 0.0124(8) 0.0187(8) 0.0152(8) 0.0004(7) 0.0009(7) 0.0014(7)
C6 0.0169(8) 0.0134(8) 0.0171(8) 0.0009(7) 0.0001(7) 0.0033(7)
C7 0.0148(8) 0.0158(8) 0.0125(8) -0.0019(7) 0.0021(7) 0.0002(6)
C8 0.0144(8) 0.0169(9) 0.0185(8) -0.0002(7) -0.0010(7) -0.0003(7)
C9 0.0220(9) 0.0151(9) 0.0239(9) 0.0009(7) 0.0013(8) -0.0026(7)
C10 0.0193(9) 0.0205(9) 0.0234(10) -0.0050(8) 0.0029(8) -0.0070(7)
C11 0.0140(9) 0.0257(10) 0.0210(9) -0.0052(8) -0.0011(7) -0.0029(8)
C12 0.0167(9) 0.0175(9) 0.0175(8) 0.0002(7) 0.0000(7) 0.0015(7)
C13 0.059(2) 0.0235(15) 0.0285(16) 0.000 0.0072(16) 0.000
C14 0.0350(12) 0.0372(13) 0.0250(10) 0.0005(9) 0.0027(9) -0.0180(10)
C15 0.0222(10) 0.0390(12) 0.0202(9) 0.0083(9) 0.0023(8) 0.0035(9)
C16 0.0361(16) 0.0210(13) 0.0190(13) 0.000 0.0110(12) 0.000
C17 0.092(3) 0.0236(16) 0.0334(18) 0.000 0.019(2) 0.000

loop_
_atom_type_symbol
_atom_type_description
_atom_type_scat_dispersion_real
_atom_type_scat_dispersion_imag
_atom_type_scat_source
C C 0.0033 0.0016 'International Tables Vol C Tables 4.2.6.8 and 6.1.1.4'
H H 0.0000 0.0000 'International Tables Vol C Tables 4.2.6.8 and 6.1.1.4'
O O 0.0106 0.0060 'International Tables Vol C Tables 4.2.6.8 and 6.1.1.4'
S S 0.1246 0.1234 'International Tables Vol C Tables 4.2.6.8 and 6.1.1.4'

loop_
_exptl_crystal_face_index_h
_exptl_crystal_face_index_k
_exptl_crystal_face_index_l
_exptl_crystal_face_perp_dist
-1.00 -1.00 0.00 0.0200
-1.00 0.00 1.00 0.1080
1.00 0.00 0.00 0.0030
-1.00 0.00 0.00 0.0130
-1.00 0.00 -1.00 0.0980
-1.00 1.00 1.00 0.0980
-1.00 1.00 0.00 0.0040
0.00 0.00 1.00 0.1160
0.00 -1.00 1.00 0.1200
0.00 1.00 -1.00 0.0980
0.00 1.00 0.00 0.0090
0.00 -1.00 0.00 0.0330
0.00 1.00 1.00 0.1070
0.00 -1.00 -1.00 0.1050

loop_
_geom_angle_atom_site_label_1
_geom_angle_atom_site_label_2
_geom_angle_atom_site_label_3
_geom_angle
_geom_angle_site_symmetry_1
_geom_angle_site_symmetry_3
_geom_angle_publ_flag
O1 S1 O1 116.29(10) . 3_655 ?
O1 S1 C1 111.41(8) 3_655 3_655 ?
O1 S1 C1 111.16(8) . 3_655 ?
O1 S1 C1 111.41(8) . . ?
O1 S1 C1 111.16(8) 3_655 . ?
C1 S1 C1 93.09(11) . 3_655 ?
C2 C1 S1 110.48(12) . . ?
C6 C1 S1 127.14(13) . . ?
C6 C1 C2 122.37(15) . . ?
C1 C2 C2 112.97(10) . 3_655 ?
C3 C2 C1 119.29(15) . . ?
C3 C2 C2 127.74(10) . 3_655 ?
C2 C3 H3 120.1 . . ?
C2 C3 C4 119.75(15) . . ?
C4 C3 H3 120.1 . . ?
C3 C4 C5 119.53(16) . . ?
C3 C4 C7 119.45(15) . . ?
C5 C4 C7 121.02(15) . . ?
C4 C5 H5 119.2 . . ?
C6 C5 C4 121.63(16) . . ?
C6 C5 H5 119.2 . . ?
C1 C6 H6 121.3 . . ?
C5 C6 C1 117.41(16) . . ?
C5 C6 H6 121.3 . . ?
C8 C7 C4 120.24(16) . . ?
C12 C7 C4 121.03(16) . . ?
C12 C7 C8 118.72(16) . . ?
C7 C8 H8 119.7 . . ?
C9 C8 C7 120.54(17) . . ?
C9 C8 H8 119.7 . . ?
C8 C9 H9 120.0 . . ?
C10 C9 C8 120.01(18) . . ?
C10 C9 H9 120.0 . . ?
C9 C10 H10 120.0 . . ?
C9 C10 C11 120.05(17) . . ?
C11 C10 H10 120.0 . . ?
C10 C11 H11 120.1 . . ?
C12 C11 C10 119.88(17) . . ?
C12 C11 H11 120.1 . . ?
C7 C12 H12 119.6 . . ?
C11 C12 C7 120.80(17) . . ?
C11 C12 H12 119.6 . . ?
C14 C13 H13 120.4 . . ?
C14 C13 H13 120.4 3_656 . ?
C14 C13 C14 119.2(3) 3_656 . ?
C13 C14 H14 119.7 . . ?
C13 C14 C15 120.7(2) . . ?
C15 C14 H14 119.7 . . ?
C14 C15 H15 119.6 . . ?
C14 C15 C16 120.9(2) . . ?
C16 C15 H15 119.6 . . ?
C15 C16 C15 117.6(3) 3_656 . ?
C15 C16 C17 121.18(13) 3_656 . ?
C15 C16 C17 121.18(13) . . ?
C16 C17 H17A 109.5 . . ?
C16 C17 H17B 109.5 . . ?
C16 C17 H17C 109.5 . . ?
H17A C17 H17B 109.5 . . ?
H17A C17 H17C 109.5 . . ?
H17B C17 H17C 109.5 . . ?

loop_
_geom_bond_atom_site_label_1
_geom_bond_atom_site_label_2
_geom_bond_distance
_geom_bond_site_symmetry_2
_geom_bond_publ_flag
S1 O1 1.4397(12) . ?
S1 O1 1.4397(12) 3_655 ?
S1 C1 1.7667(17) 3_655 ?
S1 C1 1.7666(17) . ?
C1 C2 1.395(2) . ?
C1 C6 1.388(2) . ?
C2 C2 1.476(3) 3_655 ?
C2 C3 1.384(2) . ?
C3 H3 0.9500 . ?
C3 C4 1.397(2) . ?
C4 C5 1.399(2) . ?
C4 C7 1.488(2) . ?
C5 H5 0.9500 . ?
C5 C6 1.386(2) . ?
C6 H6 0.9500 . ?
C7 C8 1.395(2) . ?
C7 C12 1.395(2) . ?
C8 H8 0.9500 . ?
C8 C9 1.390(2) . ?
C9 H9 0.9500 . ?
C9 C10 1.384(3) . ?
C10 H10 0.9500 . ?
C10 C11 1.390(3) . ?
C11 H11 0.9500 . ?
C11 C12 1.384(3) . ?
C12 H12 0.9500 . ?
C13 H13 0.9500 . ?
C13 C14 1.371(3) 3_656 ?
C13 C14 1.371(3) . ?
C14 H14 0.9500 . ?
C14 C15 1.385(3) . ?
C15 H15 0.9500 . ?
C15 C16 1.390(3) . ?
C16 C17 1.497(4) . ?
C17 H17A 0.9800 . ?
C17 H17B 0.9800 . ?
C17 H17C 0.9800 . ?

loop_
_geom_torsion_atom_site_label_1
_geom_torsion_atom_site_label_2
_geom_torsion_atom_site_label_3
_geom_torsion_atom_site_label_4
_geom_torsion
_geom_torsion_site_symmetry_1
_geom_torsion_site_symmetry_2
_geom_torsion_site_symmetry_3
_geom_torsion_site_symmetry_4
_geom_torsion_publ_flag
S1 C1 C2 C2 0.8(2) . . . 3_655 ?
S1 C1 C2 C3 -178.46(13) . . . . ?
S1 C1 C6 C5 179.19(13) . . . . ?
O1 S1 C1 C2 -114.46(13) . . . . ?
O1 S1 C1 C2 114.10(13) 3_655 . . . ?
O1 S1 C1 C6 -65.60(17) 3_655 . . . ?
O1 S1 C1 C6 65.84(17) . . . . ?
C1 S1 C1 C2 -0.28(8) 3_655 . . . ?
C1 S1 C1 C6 -180.0(2) 3_655 . . . ?
C1 C2 C3 C4 -0.8(2) . . . . ?
C2 C1 C6 C5 -0.5(3) . . . . ?
C2 C2 C3 C4 -179.9(2) 3_655 . . . ?
C2 C3 C4 C5 -0.3(2) . . . . ?
C2 C3 C4 C7 179.66(15) . . . . ?
C3 C4 C5 C6 1.1(3) . . . . ?
C3 C4 C7 C8 39.6(2) . . . . ?
C3 C4 C7 C12 -139.06(17) . . . . ?
C4 C5 C6 C1 -0.7(3) . . . . ?
C4 C7 C8 C9 -179.15(16) . . . . ?
C4 C7 C12 C11 178.98(16) . . . . ?
C5 C4 C7 C8 -140.46(17) . . . . ?
C5 C4 C7 C12 40.9(2) . . . . ?
C6 C1 C2 C2 -179.53(17) . . . 3_655 ?
C6 C1 C2 C3 1.3(3) . . . . ?
C7 C4 C5 C6 -178.86(16) . . . . ?
C7 C8 C9 C10 0.3(3) . . . . ?
C8 C7 C12 C11 0.3(3) . . . . ?
C8 C9 C10 C11 0.1(3) . . . . ?
C9 C10 C11 C12 -0.2(3) . . . . ?
C10 C11 C12 C7 0.0(3) . . . . ?
C12 C7 C8 C9 -0.5(3) . . . . ?
C13 C14 C15 C16 -2.6(3) . . . . ?
C14 C13 C14 C15 1.26(14) 3_656 . . . ?
C14 C15 C16 C15 1.26(14) . . . 3_656 ?
C14 C15 C16 C17 -178.74(14) . . . . ?
